data_4027396
loop_
_publ_author_name
'R. Rama Suresh'
'K. C. Kumara Swamy'

_publ_section_title
;
 Palladium-Catalyzed Annulation of Allenes with Indole-2-carboxylic Acid
 Derivatives: Synthesis of Indolo[2,3-c]pyrane-1-ones via Ar-I Reactivity
 or C-H Functionalization
;
_journal_name_full 'Journal of Organic Chemistry'
_journal_page_first 6959
_journal_page_last 6969
_journal_paper_doi 10.1021/jo301149s
_journal_volume 77
_journal_year 2012
_chemical_formula_moiety 'C38 H30 N2 O4'
_chemical_formula_sum 'C38 H30 N2 O4'
_chemical_formula_weight 578.64
_chemical_name_systematic
; 

 ? 

;
_space_group_IT_number 15
_symmetry_cell_setting monoclinic
_symmetry_space_group_name_Hall '-C 2yc'
_symmetry_space_group_name_H-M 'C 1 2/c 1'
_atom_sites_solution_hydrogens geom
_atom_sites_solution_primary direct
_atom_sites_solution_secondary difmap
_audit_creation_method SHELXL-97
_cell_angle_alpha 90.00
_cell_angle_beta 129.57(3)
_cell_angle_gamma 90.00
_cell_formula_units_Z 4
_cell_length_a 24.956(5)
_cell_length_b 8.9926(8)
_cell_length_c 16.635(3)
_cell_measurement_temperature 293(2)
_cell_volume 2877.7(15)
_computing_structure_refinement 'SHELXL-97 (Sheldrick, 1997)'
_computing_structure_solution 'SHELXS-97 (Sheldrick, 1990)'
_diffrn_ambient_temperature 293(2)
_diffrn_measured_fraction_theta_full 0.947
_diffrn_measured_fraction_theta_max 0.947
_diffrn_radiation_monochromator graphite
_diffrn_radiation_source 'fine-focus sealed tube'
_diffrn_radiation_type MoK\a
_diffrn_radiation_wavelength 0.71073
_diffrn_reflns_av_R_equivalents 0.0341
_diffrn_reflns_av_sigmaI/netI 0.0739
_diffrn_reflns_limit_h_max 29
_diffrn_reflns_limit_h_min -26
_diffrn_reflns_limit_k_max 9
_diffrn_reflns_limit_k_min -10
_diffrn_reflns_limit_l_max 19
_diffrn_reflns_limit_l_min -19
_diffrn_reflns_number 4948
_diffrn_reflns_theta_full 24.98
_diffrn_reflns_theta_max 24.98
_diffrn_reflns_theta_min 3.18
_exptl_absorpt_coefficient_mu 0.087
_exptl_absorpt_correction_T_max 0.9914
_exptl_absorpt_correction_T_min 0.9845
_exptl_absorpt_process_details 'CrysAliPro, Oxford Diffraction Ltd.'
_exptl_crystal_density_diffrn 1.336
_exptl_crystal_F_000 1216
_exptl_crystal_size_max 0.18
_exptl_crystal_size_mid 0.15
_exptl_crystal_size_min 0.10
_refine_diff_density_max 0.182
_refine_diff_density_min -0.216
_refine_diff_density_rms 0.043
_refine_ls_extinction_method none
_refine_ls_goodness_of_fit_ref 1.044
_refine_ls_hydrogen_treatment constr
_refine_ls_matrix_type full
_refine_ls_number_parameters 200
_refine_ls_number_reflns 2404
_refine_ls_number_restraints 0
_refine_ls_restrained_S_all 1.044
_refine_ls_R_factor_all 0.1027
_refine_ls_R_factor_gt 0.0566
_refine_ls_shift/su_max 0.000
_refine_ls_shift/su_mean 0.000
_refine_ls_structure_factor_coef Fsqd
_refine_ls_weighting_details 'calc w=1/[\s^2^(Fo^2^)+(0.0388P)^2^+0.0000P] where P=(Fo^2^+2Fc^2^)/3'
_refine_ls_weighting_scheme calc
_refine_ls_wR_factor_gt 0.1024
_refine_ls_wR_factor_ref 0.1302
_reflns_number_gt 1488
_reflns_number_total 2404
_reflns_threshold_expression >2sigma(I)
_cod_data_source_file jo301149s_si_002_7.cif
_cod_data_source_block compd-A
_cod_original_cell_volume 2877.8(9)
_cod_database_code 4027396

loop_
_symmetry_equiv_pos_as_xyz
'x, y, z'
'-x, y, -z+1/2'
'x+1/2, y+1/2, z'
'-x+1/2, y+1/2, -z+1/2'
'-x, -y, -z'
'x, -y, z-1/2'
'-x+1/2, -y+1/2, -z'
'x+1/2, -y+1/2, z-1/2'

loop_
_atom_site_label
_atom_site_type_symbol
_atom_site_fract_x
_atom_site_fract_y
_atom_site_fract_z
_atom_site_U_iso_or_equiv
_atom_site_adp_type
_atom_site_occupancy
_atom_site_symmetry_multiplicity
_atom_site_calc_flag
_atom_site_refinement_flags
O2 O 0.16092(11) 0.0957(2) 1.05592(16) 0.0588(6) Uani 1 1 d .
C8 C 0.24636(14) -0.0068(3) 1.01258(19) 0.0376(7) Uani 1 1 d .
N1 N 0.31614(12) -0.1295(2) 1.16637(17) 0.0470(6) Uani 1 1 d .
C12 C 0.18728(13) 0.0859(3) 0.9343(2) 0.0393(7) Uani 1 1 d .
C9 C 0.25921(14) -0.0377(3) 1.1044(2) 0.0426(7) Uani 1 1 d .
O1 O 0.22101(12) -0.0278(2) 1.20331(16) 0.0733(7) Uani 1 1 d .
C6 C 0.31434(14) -0.0952(3) 0.9506(2) 0.0464(7) Uani 1 1 d .
H6 H 0.2875 -0.0463 0.8867 0.056 Uiso 1 1 calc R
C14 C 0.10366(13) 0.1836(3) 0.7488(2) 0.0414(7) Uani 1 1 d .
C2 C 0.34043(14) -0.1582(3) 1.1135(2) 0.0447(7) Uani 1 1 d .
C7 C 0.29818(13) -0.0830(3) 1.0166(2) 0.0390(7) Uani 1 1 d .
C13 C 0.16275(13) 0.0979(3) 0.8359(2) 0.0448(7) Uani 1 1 d .
H13 H 0.1869 0.0436 0.8204 0.054 Uiso 1 1 calc R
C10 C 0.21498(16) 0.0091(3) 1.1279(2) 0.0518(8) Uani 1 1 d .
C16 C 0.00960(16) 0.2020(4) 0.5640(2) 0.0637(9) Uani 1 1 d .
H16 H -0.0158 0.1603 0.4978 0.076 Uiso 1 1 calc R
C19 C 0.08390(15) 0.3218(3) 0.7595(2) 0.0539(8) Uani 1 1 d .
H19 H 0.1087 0.3643 0.8253 0.065 Uiso 1 1 calc R
C3 C 0.39719(15) -0.2430(3) 1.1438(2) 0.0561(9) Uani 1 1 d .
H3 H 0.4251 -0.2910 1.2080 0.067 Uiso 1 1 calc R
C15 C 0.06606(16) 0.1265(3) 0.6489(2) 0.0565(8) Uani 1 1 d .
H15 H 0.0790 0.0359 0.6389 0.068 Uiso 1 1 calc R
C5 C 0.36992(16) -0.1796(3) 0.9806(3) 0.0585(9) Uani 1 1 d .
H5 H 0.3809 -0.1879 0.9368 0.070 Uiso 1 1 calc R
C17 C -0.00939(16) 0.3379(3) 0.5762(3) 0.0583(9) Uani 1 1 d .
H17 H -0.0472 0.3890 0.5188 0.070 Uiso 1 1 calc R
C18 C 0.02806(16) 0.3967(3) 0.6737(2) 0.0612(9) Uani 1 1 d .
H18 H 0.0157 0.4891 0.6825 0.073 Uiso 1 1 calc R
C4 C 0.41044(16) -0.2534(3) 1.0764(3) 0.0624(9) Uani 1 1 d .
H4 H 0.4476 -0.3114 1.0947 0.075 Uiso 1 1 calc R
C11 C 0.15730(16) 0.1683(3) 0.9752(2) 0.0540(8) Uani 1 1 d .
H11A H 0.1810 0.2632 1.0020 0.065 Uiso 1 1 calc R
H11B H 0.1089 0.1889 0.9172 0.065 Uiso 1 1 calc R
C1 C 0.34713(18) -0.1837(3) 1.2705(2) 0.0722(10) Uani 1 1 d .
H1A H 0.3918 -0.2263 1.3020 0.108 Uiso 1 1 calc R
H1B H 0.3175 -0.2579 1.2656 0.108 Uiso 1 1 calc R
H1C H 0.3524 -0.1024 1.3126 0.108 Uiso 1 1 calc R

loop_
_atom_site_aniso_label
_atom_site_aniso_U_11
_atom_site_aniso_U_22
_atom_site_aniso_U_33
_atom_site_aniso_U_23
_atom_site_aniso_U_13
_atom_site_aniso_U_12
O2 0.0651(14) 0.0732(13) 0.0563(14) 0.0042(11) 0.0471(12) 0.0102(11)
C8 0.0417(16) 0.0385(15) 0.0342(16) -0.0026(12) 0.0249(14) -0.0033(12)
N1 0.0480(15) 0.0489(14) 0.0358(14) 0.0042(11) 0.0228(12) 0.0011(11)
C12 0.0387(15) 0.0404(15) 0.0393(17) -0.0028(12) 0.0251(14) -0.0011(12)
C9 0.0452(17) 0.0472(16) 0.0377(16) -0.0029(13) 0.0275(15) -0.0041(13)
O1 0.0883(18) 0.0972(16) 0.0512(15) 0.0017(12) 0.0523(14) -0.0008(13)
C6 0.0453(17) 0.0507(17) 0.0432(18) -0.0035(13) 0.0282(15) 0.0009(13)
C14 0.0362(15) 0.0477(17) 0.0390(17) -0.0007(13) 0.0234(14) -0.0039(12)
C2 0.0421(16) 0.0419(17) 0.0419(18) -0.0023(13) 0.0229(15) 0.0011(13)
C7 0.0396(15) 0.0360(15) 0.0370(16) -0.0041(12) 0.0223(14) -0.0029(12)
C13 0.0427(17) 0.0496(17) 0.0425(18) 0.0008(13) 0.0273(15) 0.0030(13)
C10 0.058(2) 0.0546(19) 0.0438(19) -0.0069(15) 0.0328(17) -0.0088(15)
C16 0.054(2) 0.082(2) 0.0392(19) 0.0004(16) 0.0221(17) -0.0030(18)
C19 0.056(2) 0.0478(18) 0.0452(19) -0.0031(14) 0.0265(16) -0.0019(15)
C3 0.0442(18) 0.0504(18) 0.050(2) 0.0005(14) 0.0189(16) 0.0022(14)
C15 0.061(2) 0.0586(19) 0.0427(19) -0.0021(14) 0.0296(17) 0.0032(15)
C5 0.0519(19) 0.067(2) 0.064(2) -0.0114(17) 0.0401(18) -0.0021(16)
C17 0.0422(18) 0.071(2) 0.053(2) 0.0169(17) 0.0261(17) 0.0119(16)
C18 0.060(2) 0.0523(19) 0.059(2) 0.0086(16) 0.0324(19) 0.0084(15)
C4 0.0438(18) 0.0563(19) 0.074(3) -0.0080(18) 0.0315(19) 0.0046(15)
C11 0.058(2) 0.0617(19) 0.050(2) 0.0065(14) 0.0375(17) 0.0099(15)
C1 0.080(2) 0.078(2) 0.045(2) 0.0209(16) 0.0335(19) 0.0089(18)

loop_
_atom_type_symbol
_atom_type_description
_atom_type_scat_dispersion_real
_atom_type_scat_dispersion_imag
_atom_type_scat_source
C C 0.0033 0.0016 'International Tables Vol C Tables 4.2.6.8 and 6.1.1.4'
H H 0.0000 0.0000 'International Tables Vol C Tables 4.2.6.8 and 6.1.1.4'
N N 0.0061 0.0033 'International Tables Vol C Tables 4.2.6.8 and 6.1.1.4'
O O 0.0106 0.0060 'International Tables Vol C Tables 4.2.6.8 and 6.1.1.4'

loop_
_geom_angle_atom_site_label_1
_geom_angle_atom_site_label_2
_geom_angle_atom_site_label_3
_geom_angle
C10 O2 C11 121.6(2)
C9 C8 C7 106.7(2)
C9 C8 C12 119.7(3)
C7 C8 C12 133.5(2)
C2 N1 C9 107.4(2)
C2 N1 C1 125.6(2)
C9 N1 C1 127.1(3)
C13 C12 C8 123.7(3)
C13 C12 C11 123.2(2)
C8 C12 C11 113.2(2)
C8 C9 N1 110.6(3)
C8 C9 C10 124.3(3)
N1 C9 C10 124.9(3)
C5 C6 C7 119.5(3)
C5 C6 H6 120.3
C7 C6 H6 120.3
C15 C14 C19 117.4(2)
C15 C14 C13 118.5(3)
C19 C14 C13 124.1(3)
N1 C2 C3 129.3(3)
N1 C2 C7 109.1(2)
C3 C2 C7 121.6(3)
C6 C7 C2 118.7(3)
C6 C7 C8 135.1(3)
C2 C7 C8 106.2(2)
C12 C13 C14 129.8(3)
C12 C13 H13 115.1
C14 C13 H13 115.1
O1 C10 O2 118.3(3)
O1 C10 C9 125.9(3)
O2 C10 C9 115.7(3)
C17 C16 C15 120.7(3)
C17 C16 H16 119.7
C15 C16 H16 119.7
C18 C19 C14 120.8(3)
C18 C19 H19 119.6
C14 C19 H19 119.6
C4 C3 C2 117.8(3)
C4 C3 H3 121.1
C2 C3 H3 121.1
C16 C15 C14 121.0(3)
C16 C15 H15 119.5
C14 C15 H15 119.5
C6 C5 C4 120.6(3)
C6 C5 H5 119.7
C4 C5 H5 119.7
C18 C17 C16 118.9(3)
C18 C17 H17 120.6
C16 C17 H17 120.6
C17 C18 C19 121.2(3)
C17 C18 H18 119.4
C19 C18 H18 119.4
C3 C4 C5 121.9(3)
C3 C4 H4 119.0
C5 C4 H4 119.0
O2 C11 C12 116.6(2)
O2 C11 H11A 108.1
C12 C11 H11A 108.1
O2 C11 H11B 108.1
C12 C11 H11B 108.1
H11A C11 H11B 107.3
N1 C1 H1A 109.5
N1 C1 H1B 109.5
H1A C1 H1B 109.5
N1 C1 H1C 109.5
H1A C1 H1C 109.5
H1B C1 H1C 109.5

loop_
_geom_bond_atom_site_label_1
_geom_bond_atom_site_label_2
_geom_bond_distance
O2 C10 1.342(3)
O2 C11 1.444(3)
C8 C9 1.374(3)
C8 C7 1.426(3)
C8 C12 1.456(3)
N1 C2 1.374(4)
N1 C9 1.378(3)
N1 C1 1.460(3)
C12 C13 1.338(3)
C12 C11 1.489(4)
C9 C10 1.449(4)
O1 C10 1.211(3)
C6 C5 1.367(4)
C6 C7 1.394(4)
C6 H6 0.9300
C14 C15 1.385(4)
C14 C19 1.389(3)
C14 C13 1.465(3)
C2 C3 1.390(4)
C2 C7 1.414(3)
C13 H13 0.9300
C16 C17 1.371(4)
C16 C15 1.381(4)
C16 H16 0.9300
C19 C18 1.378(4)
C19 H19 0.9300
C3 C4 1.358(4)
C3 H3 0.9300
C15 H15 0.9300
C5 C4 1.397(4)
C5 H5 0.9300
C17 C18 1.362(4)
C17 H17 0.9300
C18 H18 0.9300
C4 H4 0.9300
C11 H11A 0.9700
C11 H11B 0.9700
C1 H1A 0.9600
C1 H1B 0.9600
C1 H1C 0.9600
